data_7713198
loop_
_publ_author_name
'Morrison, Gregory'
'Masachchi, Lakshani W.'
'Tisdale, Hunter B.'
'Chang, Tieyan'
'Jones, Virginia G.'
'Zamorano, K. Pilar'
'Breton, Logan S.'
'Smith, Mark D.'
'Chen, Yu-Sheng'
'Zur Loye, Hans-Conrad'

_publ_section_title
;
 Polymorphism in A3MF6 (A = Rb, Cs; M = Al, Ga) Grown using Mixed Halide
 Fluxes
;
_journal_name_full 'Dalton Transactions'
_journal_paper_doi 10.1039/D3DT00352C
_journal_year 2023
_chemical_formula_moiety '0.02(Al48 F288 Rb144)'
_chemical_formula_sum 'Al F6 Rb3'
_chemical_formula_weight 397.39
_space_group_crystal_system orthorhombic
_space_group_IT_number 70
_space_group_name_Hall '-F 2uv 2vw'
_space_group_name_H-M_alt 'F d d d :2'
_atom_sites_solution_primary dual
_audit_creation_date 2022-02-14
_audit_creation_method
;
Olex2 1.2
(compiled May 18 2018 14:05:52 for OlexSys, GUI svn.r5506)
;
_audit_update_record
;
2022-07-28 deposited with the CCDC.	2023-05-19 downloaded from the CCDC.
;
_cell_angle_alpha 90
_cell_angle_beta 90
_cell_angle_gamma 90
_cell_formula_units_Z 48
_cell_length_a 12.4412(11)
_cell_length_b 17.6466(16)
_cell_length_c 37.201(4)
_cell_measurement_reflns_used 9087
_cell_measurement_temperature 299(2)
_cell_measurement_theta_max 37.1263
_cell_measurement_theta_min 2.5549
_cell_volume 8167.3(14)
_computing_cell_refinement 'SAINT v8.34A (Bruker, 2013)'
_computing_data_collection 'Bruker APEX3 v2016.5-0 (Bruker, 2016)'
_computing_data_reduction 'SAINT v8.34A (Bruker, 013)'
_computing_molecular_graphics 'Olex2 (Dolomanov et al., 2009)'
_computing_publication_material 'Olex2 (Dolomanov et al., 2009)'
_computing_structure_refinement 'ShelXL (Sheldrick, 2015)'
_computing_structure_solution 'ShelXT (Sheldrick, 2015)'
_diffrn_ambient_temperature 299.37
_diffrn_measured_fraction_theta_full 0.999
_diffrn_measured_fraction_theta_max 0.999
_diffrn_measurement_device_type 'Bruker D8 Quest'
_diffrn_measurement_method '\f and \w scans'
_diffrn_radiation_type MoK\a
_diffrn_radiation_wavelength 0.71073
_diffrn_reflns_av_R_equivalents 0.0742
_diffrn_reflns_av_unetI/netI 0.0269
_diffrn_reflns_Laue_measured_fraction_full 0.999
_diffrn_reflns_Laue_measured_fraction_max 0.999
_diffrn_reflns_limit_h_max 17
_diffrn_reflns_limit_h_min -17
_diffrn_reflns_limit_k_max 25
_diffrn_reflns_limit_k_min -25
_diffrn_reflns_limit_l_max 53
_diffrn_reflns_limit_l_min -53
_diffrn_reflns_number 133061
_diffrn_reflns_point_group_measured_fraction_full 0.999
_diffrn_reflns_point_group_measured_fraction_max 0.999
_diffrn_reflns_theta_full 25.242
_diffrn_reflns_theta_max 30.504
_diffrn_reflns_theta_min 2.190
_diffrn_source 'microfocus sealed X-ray tube'
_exptl_absorpt_coefficient_mu 21.650
_exptl_absorpt_correction_T_max 0.7482
_exptl_absorpt_correction_T_min 0.3919
_exptl_absorpt_correction_type multi-scan
_exptl_absorpt_process_details
;
SADABS-2016/2 (Bruker,2016) was used for absorption correction.
wR2(int) was 0.1568 before and 0.0873 after correction.
The Ratio of minimum to maximum transmission is 0.5238.
The \l/2 correction factor is Not present.
;
_exptl_crystal_colour colorless
_exptl_crystal_density_diffrn 3.878
_exptl_crystal_description shard
_exptl_crystal_F_000 8544
_exptl_crystal_size_max 0.13
_exptl_crystal_size_mid 0.1
_exptl_crystal_size_min 0.09
_refine_diff_density_max 1.712
_refine_diff_density_min -0.863
_refine_diff_density_rms 0.132
_refine_ls_extinction_coef 0.000011(3)
_refine_ls_extinction_expression Fc^*^=kFc[1+0.001xFc^2^\l^3^/sin(2\q)]^-1/4^
_refine_ls_extinction_method 'SHELXL-2018/3 (Sheldrick 2018)'
_refine_ls_goodness_of_fit_ref 1.069
_refine_ls_hydrogen_treatment undef
_refine_ls_matrix_type full
_refine_ls_number_parameters 162
_refine_ls_number_reflns 3134
_refine_ls_number_restraints 0
_refine_ls_restrained_S_all 1.069
_refine_ls_R_factor_all 0.0306
_refine_ls_R_factor_gt 0.0252
_refine_ls_shift/su_max 0.002
_refine_ls_shift/su_mean 0.000
_refine_ls_structure_factor_coef Fsqd
_refine_ls_weighting_details 'w=1/[\s^2^(Fo^2^)+(0.0253P)^2^+96.4949P] where P=(Fo^2^+2Fc^2^)/3'
_refine_ls_weighting_scheme calc
_refine_ls_wR_factor_gt 0.0612
_refine_ls_wR_factor_ref 0.0643
_reflns_Friedel_coverage 0.000
_reflns_number_gt 2704
_reflns_number_total 3134
_reflns_threshold_expression 'I > 2\s(I)'
_cod_data_source_file d3dt00352c2.cif
_cod_data_source_block Rb3AlF6_Fddd
_cod_original_cell_volume 8167.4(13)
_cod_original_sg_symbol_H-M 'F d d d'
_cod_database_code 7713198
_shelx_shelxl_version_number 2018/3
_shelx_space_group_comment
;
The symmetry employed for this shelxl refinement is uniquely defined
by the following loop, which should always be used as a source of
symmetry information in preference to the above space-group names.
They are only intended as comments.
;
_shelx_estimated_absorpt_t_max 0.246
_shelx_estimated_absorpt_t_min 0.165
_olex2_refinement_description
;
1. Uiso/Uaniso restraints and constraints
Uanis(Rb1A) = Uanis(Rb1B)
Uanis(Rb2A) = Uanis(Rb2B)
2. Others
 Sof(Rb1A)=1-FVAR(1)
 Sof(Rb1B)=FVAR(1)
 Sof(Rb2A)=1-FVAR(2)
 Sof(Rb2B)=FVAR(2)
 Fixed Sof: F9(0.5) F10A(0.5) F10B(0.5)
;
_olex2_submission_special_instructions 'No special instructions were received'

loop_
_space_group_symop_operation_xyz
'x, y, z'
'-x+3/4, -y+3/4, z'
'-x+3/4, y, -z+3/4'
'x, -y+3/4, -z+3/4'
'x, y+1/2, z+1/2'
'-x+3/4, -y+5/4, z+1/2'
'-x+3/4, y+1/2, -z+5/4'
'x, -y+5/4, -z+5/4'
'x+1/2, y, z+1/2'
'-x+5/4, -y+3/4, z+1/2'
'-x+5/4, y, -z+5/4'
'x+1/2, -y+3/4, -z+5/4'
'x+1/2, y+1/2, z'
'-x+5/4, -y+5/4, z'
'-x+5/4, y+1/2, -z+3/4'
'x+1/2, -y+5/4, -z+3/4'
'-x, -y, -z'
'x-3/4, y-3/4, -z'
'x-3/4, -y, z-3/4'
'-x, y-3/4, z-3/4'
'-x, -y+1/2, -z+1/2'
'x-3/4, y-1/4, -z+1/2'
'x-3/4, -y+1/2, z-1/4'
'-x, y-1/4, z-1/4'
'-x+1/2, -y, -z+1/2'
'x-1/4, y-3/4, -z+1/2'
'x-1/4, -y, z-1/4'
'-x+1/2, y-3/4, z-1/4'
'-x+1/2, -y+1/2, -z'
'x-1/4, y-1/4, -z'
'x-1/4, -y+1/2, z-3/4'
'-x+1/2, y-1/4, z-3/4'

loop_
_atom_site_label
_atom_site_type_symbol
_atom_site_fract_x
_atom_site_fract_y
_atom_site_fract_z
_atom_site_U_iso_or_equiv
_atom_site_adp_type
_atom_site_occupancy
_atom_site_site_symmetry_order
_atom_site_calc_flag
_atom_site_refinement_flags_posn
_atom_site_refinement_flags_adp
_atom_site_refinement_flags_occupancy
_atom_site_disorder_assembly
_atom_site_disorder_group
Rb1A Rb 0.62919(12) 0.48160(12) 0.52996(7) 0.0208(3) Uani 0.668(8) 1 d . . . . .
Rb1B Rb 0.6294(3) 0.49285(18) 0.53683(8) 0.0208(3) Uani 0.332(8) 1 d . . . . .
Rb2A Rb 0.9126(2) 0.48342(12) 0.62418(2) 0.0209(2) Uani 0.819(12) 1 d . . . . .
Rb2B Rb 0.8925(6) 0.4948(4) 0.62454(12) 0.0209(2) Uani 0.181(12) 1 d . . . . .
Rb3 Rb 0.87919(2) 0.49786(2) 0.45917(2) 0.02468(8) Uani 1 1 d . . . . .
Rb4 Rb 0.84330(2) 0.62426(2) 0.55326(2) 0.02232(8) Uani 1 1 d . . . . .
Rb5 Rb 0.375000 0.58317(2) 0.375000 0.02208(9) Uani 1 2 d S T P . .
Al1 Al 0.625000 0.625000 0.45802(3) 0.01049(18) Uani 1 2 d S T P . .
Al2 Al 1.125000 0.625000 0.625000 0.0120(3) Uani 1 4 d S T P . .
Al3 Al 0.875000 0.375000 0.53867(3) 0.01133(19) Uani 1 2 d S T P . .
Al4 Al 0.375000 0.375000 0.375000 0.0120(3) Uani 1 4 d S T P . .
F1 F 0.72681(17) 0.62592(13) 0.49254(5) 0.0328(4) Uani 1 1 d . . . . .
F2 F 0.52245(17) 0.62307(13) 0.42380(5) 0.0329(5) Uani 1 1 d . . . . .
F3 F 0.62301(19) 0.72697(11) 0.45764(6) 0.0327(5) Uani 1 1 d . . . . .
F4 F 1.02244(18) 0.62483(14) 0.59109(6) 0.0375(5) Uani 1 1 d . . . . .
F5 F 0.77166(15) 0.37494(11) 0.50426(5) 0.0237(4) Uani 1 1 d . . . . .
F6 F 1.125000 0.52143(15) 0.625000 0.0286(6) Uani 1 2 d S T P . .
F7 F 0.97836(15) 0.37370(12) 0.57348(5) 0.0265(4) Uani 1 1 d . . . . .
F8 F 0.87589(16) 0.47702(10) 0.53910(5) 0.0268(4) Uani 1 1 d . . . . .
F9 F 0.3774(7) 0.3274(5) 0.41656(17) 0.091(3) Uani 0.5 1 d . . . . .
F10A F 0.2726(7) 0.4381(5) 0.3865(4) 0.113(5) Uani 0.5 1 d . . . . .
F10B F 0.4718(9) 0.4420(5) 0.3897(4) 0.134(6) Uani 0.5 1 d . . . . .

loop_
_atom_site_aniso_label
_atom_site_aniso_U_11
_atom_site_aniso_U_22
_atom_site_aniso_U_33
_atom_site_aniso_U_23
_atom_site_aniso_U_13
_atom_site_aniso_U_12
Rb1A 0.02065(15) 0.0208(5) 0.0209(6) -0.0012(4) -0.0008(3) 0.0011(3)
Rb1B 0.02065(15) 0.0208(5) 0.0209(6) -0.0012(4) -0.0008(3) 0.0011(3)
Rb2A 0.0183(5) 0.0210(4) 0.02339(14) 0.00048(18) 0.0005(2) 0.0007(4)
Rb2B 0.0183(5) 0.0210(4) 0.02339(14) 0.00048(18) 0.0005(2) 0.0007(4)
Rb3 0.02441(15) 0.02730(15) 0.02232(14) 0.00285(10) 0.00088(10) -0.00089(10)
Rb4 0.02427(14) 0.01730(12) 0.02540(14) -0.00054(10) -0.00808(10) 0.00019(9)
Rb5 0.01627(17) 0.0324(2) 0.01761(16) 0.000 -0.00092(13) 0.000
Al1 0.0100(4) 0.0119(4) 0.0095(4) 0.000 0.000 -0.0009(4)
Al2 0.0074(6) 0.0179(7) 0.0108(6) 0.000 0.000 0.000
Al3 0.0109(5) 0.0120(4) 0.0111(4) 0.000 0.000 0.0000(4)
Al4 0.0107(6) 0.0130(6) 0.0124(6) 0.000 0.000 0.000
F1 0.0265(10) 0.0467(12) 0.0251(9) 0.0039(9) -0.0155(8) -0.0062(9)
F2 0.0299(10) 0.0422(12) 0.0267(9) 0.0056(9) -0.0171(8) -0.0071(9)
F3 0.0501(13) 0.0116(8) 0.0364(11) -0.0002(7) 0.0014(9) -0.0004(8)
F4 0.0318(11) 0.0457(12) 0.0350(11) -0.0009(10) -0.0214(9) -0.0001(9)
F5 0.0195(8) 0.0314(9) 0.0202(8) -0.0015(8) -0.0081(6) 0.0028(7)
F6 0.0203(12) 0.0172(11) 0.0485(17) 0.000 0.0007(11) 0.000
F7 0.0242(9) 0.0345(10) 0.0209(8) -0.0040(8) -0.0103(7) 0.0043(8)
F8 0.0317(10) 0.0126(7) 0.0363(10) -0.0017(7) 0.0004(8) 0.0003(7)
F9 0.109(6) 0.117(6) 0.047(3) 0.064(4) -0.014(4) -0.018(6)
F10A 0.070(5) 0.053(4) 0.217(12) 0.055(6) 0.098(7) 0.048(4)
F10B 0.108(8) 0.041(4) 0.252(14) 0.012(7) -0.141(10) -0.020(5)

loop_
_atom_type_symbol
_atom_type_description
_atom_type_scat_dispersion_real
_atom_type_scat_dispersion_imag
_atom_type_scat_source
Al Al 0.0645 0.0514 'International Tables Vol C Tables 4.2.6.8 and 6.1.1.4'
F F 0.0171 0.0103 'International Tables Vol C Tables 4.2.6.8 and 6.1.1.4'
Rb Rb -0.9393 2.9676 'International Tables Vol C Tables 4.2.6.8 and 6.1.1.4'

loop_
_geom_angle_atom_site_label_1
_geom_angle_atom_site_label_2
_geom_angle_atom_site_label_3
_geom_angle
_geom_angle_site_symmetry_1
_geom_angle_site_symmetry_3
_geom_angle_publ_flag
F1 Rb1A Al3 97.74(6) . . ?
F1 Rb1A Al3 143.93(6) 14 . ?
F1 Rb1A Al3 104.76(8) 30_556 . ?
F1 Rb1A F1 132.16(8) 30_556 . ?
F1 Rb1A F1 96.67(8) 30_556 14 ?
F1 Rb1A F1 47.36(7) . 14 ?
F1 Rb1A F2 50.56(6) 30_556 17_666 ?
F1 Rb1A F2 161.28(10) . 17_666 ?
F1 Rb1A F3 70.77(6) 14 30_556 ?
F1 Rb1A F3 83.06(10) 30_556 14 ?
F1 Rb1A F3 117.76(7) . 30_556 ?
F1 Rb1A F3 49.70(6) 30_556 30_556 ?
F1 Rb1A F7 98.49(9) 30_556 2_655 ?
F1 Rb1A F8 133.72(10) 30_556 . ?
F1 Rb1A F10B 101.77(18) . 17_666 ?
F1 Rb1A F10B 85.42(15) 14 17_666 ?
F1 Rb1A F10B 105.60(16) 30_556 17_666 ?
F2 Rb1A Al3 98.80(6) 17_666 . ?
F2 Rb1A F1 117.17(7) 17_666 14 ?
F2 Rb1A F3 46.74(6) 17_666 30_556 ?
F2 Rb1A F10B 63.00(17) 17_666 17_666 ?
F3 Rb1A Al3 103.41(8) 14 . ?
F3 Rb1A Al3 144.41(6) 30_556 . ?
F3 Rb1A F1 50.40(6) 14 14 ?
F3 Rb1A F1 50.55(6) 14 . ?
F3 Rb1A F2 132.43(10) 14 17_666 ?
F3 Rb1A F3 97.77(8) 14 30_556 ?
F3 Rb1A F7 132.91(10) 14 2_655 ?
F3 Rb1A F8 97.06(8) 14 . ?
F3 Rb1A F10B 62.21(13) 30_556 17_666 ?
F3 Rb1A F10B 135.82(16) 14 17_666 ?
F5 Rb1A Al3 29.47(4) . . ?
F5 Rb1A F1 82.90(10) . 30_556 ?
F5 Rb1A F1 131.19(9) . 14 ?
F5 Rb1A F1 98.69(8) . . ?
F5 Rb1A F2 100.03(8) . 17_666 ?
F5 Rb1A F3 81.42(9) . 14 ?
F5 Rb1A F3 131.96(10) . 30_556 ?
F5 Rb1A F7 52.52(6) . 2_655 ?
F5 Rb1A F8 51.79(6) . . ?
F5 Rb1A F10B 141.95(14) . 17_666 ?
F7 Rb1A Al3 30.38(4) 2_655 . ?
F7 Rb1A F1 120.40(7) 2_655 . ?
F7 Rb1A F1 164.80(11) 2_655 14 ?
F7 Rb1A F2 72.52(6) 2_655 17_666 ?
F7 Rb1A F3 119.06(7) 2_655 30_556 ?
F7 Rb1A F8 49.09(6) 2_655 . ?
F7 Rb1A F10B 89.43(14) 2_655 17_666 ?
F8 Rb1A Al3 29.95(4) . . ?
F8 Rb1A F1 71.72(6) . . ?
F8 Rb1A F1 118.93(7) . 14 ?
F8 Rb1A F2 121.29(7) . 17_666 ?
F8 Rb1A F3 165.14(10) . 30_556 ?
F8 Rb1A F10B 105.78(14) . 17_666 ?
F9 Rb1A Al3 106.0(2) 18_666 . ?
F9 Rb1A F1 79.5(2) 18_666 14 ?
F9 Rb1A F1 131.0(2) 18_666 30_556 ?
F9 Rb1A F1 79.4(2) 18_666 . ?
F9 Rb1A F2 87.6(2) 18_666 17_666 ?
F9 Rb1A F3 124.4(2) 18_666 14 ?
F9 Rb1A F3 84.2(2) 18_666 30_556 ?
F9 Rb1A F5 135.4(2) 18_666 . ?
F9 Rb1A F7 89.7(2) 18_666 2_655 ?
F9 Rb1A F8 86.6(2) 18_666 . ?
F9 Rb1A F10B 25.8(2) 18_666 17_666 ?
F10B Rb1A Al3 115.30(13) 17_666 . ?
F1 Rb1B F1 92.87(11) 30_556 14 ?
F1 Rb1B F1 124.79(11) 30_556 . ?
F1 Rb1B F1 47.84(8) . 14 ?
F1 Rb1B F2 49.04(7) 30_556 17_666 ?
F1 Rb1B F2 166.01(14) . 17_666 ?
F1 Rb1B F2 118.18(12) 14 17_666 ?
F1 Rb1B F3 48.42(8) 30_556 30_556 ?
F1 Rb1B F3 119.13(12) . 30_556 ?
F1 Rb1B F3 71.29(9) 14 30_556 ?
F1 Rb1B F7 93.80(11) 30_556 2_655 ?
F1 Rb1B F8 125.15(12) 30_556 . ?
F1 Rb1B F10A 91.97(16) . 17_666 ?
F1 Rb1B F10A 142.42(18) 30_556 17_666 ?
F1 Rb1B F10A 109.51(16) 14 17_666 ?
F1 Rb1B F10B 109.4(2) . 17_666 ?
F1 Rb1B F10B 91.01(17) 14 17_666 ?
F1 Rb1B F10B 107.83(18) 30_556 17_666 ?
F2 Rb1B F3 46.88(7) 17_666 30_556 ?
F2 Rb1B F10A 93.39(15) 17_666 17_666 ?
F2 Rb1B F10B 66.56(18) 17_666 17_666 ?
F3 Rb1B F1 76.03(9) 14 30_556 ?
F3 Rb1B F1 49.24(7) 14 14 ?
F3 Rb1B F1 49.39(8) 14 . ?
F3 Rb1B F2 124.61(12) 14 17_666 ?
F3 Rb1B F3 93.95(11) 14 30_556 ?
F3 Rb1B F7 124.61(12) 14 2_655 ?
F3 Rb1B F8 93.04(11) 14 . ?
F3 Rb1B F10A 109.95(14) 30_556 17_666 ?
F3 Rb1B F10A 141.31(18) 14 17_666 ?
F3 Rb1B F10B 65.68(15) 30_556 17_666 ?
F3 Rb1B F10B 140.13(19) 14 17_666 ?
F5 Rb1B F1 123.44(12) . 14 ?
F5 Rb1B F1 94.58(11) . . ?
F5 Rb1B F1 75.46(9) . 30_556 ?
F5 Rb1B F2 95.26(11) . 17_666 ?
F5 Rb1B F3 74.39(9) . 14 ?
F5 Rb1B F3 123.65(12) . 30_556 ?
F5 Rb1B F7 50.59(7) . 2_655 ?
F5 Rb1B F8 50.08(7) . . ?
F5 Rb1B F10A 112.61(15) . 17_666 ?
F5 Rb1B F10B 145.48(19) . 17_666 ?
F7 Rb1B F1 121.42(13) 2_655 . ?
F7 Rb1B F1 169.15(14) 2_655 14 ?
F7 Rb1B F2 72.58(9) 2_655 17_666 ?
F7 Rb1B F3 119.44(12) 2_655 30_556 ?
F7 Rb1B F8 49.15(7) 2_655 . ?
F7 Rb1B F10A 69.51(14) 2_655 17_666 ?
F7 Rb1B F10B 95.08(17) 2_655 17_666 ?
F8 Rb1B F1 72.26(9) . . ?
F8 Rb1B F1 120.07(12) . 14 ?
F8 Rb1B F2 121.73(12) . 17_666 ?
F8 Rb1B F3 168.51(13) . 30_556 ?
F8 Rb1B F10A 69.21(13) . 17_666 ?
F8 Rb1B F10B 113.46(16) . 17_666 ?
F9 Rb1B F1 135.7(3) 18_666 30_556 ?
F9 Rb1B F1 85.0(3) 18_666 14 ?
F9 Rb1B F1 85.0(2) 18_666 . ?
F9 Rb1B F2 93.7(2) 18_666 17_666 ?
F9 Rb1B F3 129.0(3) 18_666 14 ?
F9 Rb1B F3 89.9(3) 18_666 30_556 ?
F9 Rb1B F5 140.1(3) 18_666 . ?
F9 Rb1B F7 96.2(3) 18_666 2_655 ?
F9 Rb1B F8 92.8(3) 18_666 . ?
F9 Rb1B F10A 28.0(3) 18_666 17_666 ?
F9 Rb1B F10B 28.3(3) 18_666 17_666 ?
F10B Rb1B F10A 44.49(15) 17_666 17_666 ?
F2 Rb2A Al2 105.22(8) 32_656 . ?
F2 Rb2A Al2 143.60(4) 19_666 . ?
F2 Rb2A F2 50.27(7) 32_656 19_666 ?
F2 Rb2A F3 50.50(6) 32_656 32_656 ?
F2 Rb2A F4 133.95(10) 32_656 . ?
F2 Rb2A F4 99.07(8) 32_656 8 ?
F2 Rb2A F7 71.94(5) 19_666 2_655 ?
F2 Rb2A F7 83.11(10) 32_656 . ?
F2 Rb2A F7 97.82(8) 32_656 2_655 ?
F2 Rb2A F8 131.93(10) 32_656 . ?
F2 Rb2A F8 118.56(6) 19_666 . ?
F3 Rb2A Al2 96.85(4) 32_656 . ?
F3 Rb2A F2 47.35(5) 32_656 19_666 ?
F3 Rb2A F7 119.02(6) 32_656 2_655 ?
F3 Rb2A F8 163.16(9) 32_656 . ?
F4 Rb2A Al2 29.54(4) . . ?
F4 Rb2A Al2 29.56(4) 8 . ?
F4 Rb2A F2 118.38(6) 8 19_666 ?
F4 Rb2A F2 162.60(11) . 19_666 ?
F4 Rb2A F3 118.97(7) . 32_656 ?
F4 Rb2A F3 71.47(6) 8 32_656 ?
F4 Rb2A F4 47.79(7) . 8 ?
F4 Rb2A F7 163.01(11) 8 2_655 ?
F4 Rb2A F7 118.93(6) . 2_655 ?
F4 Rb2A F8 119.93(6) 8 . ?
F4 Rb2A F8 72.45(5) . . ?
F6 Rb2A Al2 29.15(5) . . ?
F6 Rb2A F2 132.45(9) . 19_666 ?
F6 Rb2A F2 83.35(10) . 32_656 ?
F6 Rb2A F3 97.75(6) . 32_656 ?
F6 Rb2A F4 51.62(6) . . ?
F6 Rb2A F4 51.36(6) . 8 ?
F6 Rb2A F7 84.00(10) . . ?
F6 Rb2A F7 133.17(10) . 2_655 ?
F6 Rb2A F8 99.10(6) . . ?
F6 Rb2A F10B 135.25(19) . 19_666 ?
F7 Rb2A Al2 105.43(8) . . ?
F7 Rb2A Al2 144.12(4) 2_655 . ?
F7 Rb2A F2 98.18(8) . 19_666 ?
F7 Rb2A F3 132.60(10) . 32_656 ?
F7 Rb2A F4 134.21(10) . 8 ?
F7 Rb2A F4 99.14(8) . . ?
F7 Rb2A F7 50.13(7) . 2_655 ?
F7 Rb2A F8 49.95(5) . . ?
F7 Rb2A F8 46.90(5) 2_655 . ?
F8 Rb2A Al2 97.83(4) . . ?
F10A Rb2A Al2 105.5(2) 17_666 . ?
F10A Rb2A F2 134.06(19) 17_666 32_656 ?
F10A Rb2A F2 85.47(17) 17_666 19_666 ?
F10A Rb2A F3 92.5(3) 17_666 32_656 ?
F10A Rb2A F4 84.56(18) 17_666 . ?
F10A Rb2A F4 91.3(3) 17_666 8 ?
F10A Rb2A F6 134.3(2) 17_666 . ?
F10A Rb2A F7 75.5(3) 17_666 2_655 ?
F10A Rb2A F7 119.8(3) 17_666 . ?
F10A Rb2A F8 75.6(3) 17_666 . ?
F10A Rb2A F10B 20.6(3) 17_666 19_666 ?
F10B Rb2A Al2 107.1(2) 19_666 . ?
F10B Rb2A F2 116.0(3) 19_666 32_656 ?
F10B Rb2A F2 71.8(3) 19_666 19_666 ?
F10B Rb2A F3 71.9(3) 19_666 32_656 ?
F10B Rb2A F4 94.5(3) 19_666 . ?
F10B Rb2A F4 84.75(18) 19_666 8 ?
F10B Rb2A F7 86.21(19) 19_666 2_655 ?
F10B Rb2A F7 135.4(2) 19_666 . ?
F10B Rb2A F8 95.8(3) 19_666 . ?
F2 Rb2B Rb4 166.4(3) 32_656 . ?
F2 Rb2B Rb4 141.0(2) 19_666 . ?
F2 Rb2B F2 48.88(10) 32_656 19_666 ?
F2 Rb2B F3 49.19(9) 32_656 32_656 ?
F2 Rb2B F4 95.47(16) 32_656 8 ?
F2 Rb2B F4 126.4(2) 32_656 . ?
F2 Rb2B F7 75.92(19) 32_656 . ?
F2 Rb2B F7 93.47(17) 32_656 2_655 ?
F2 Rb2B F7 72.02(10) 19_666 2_655 ?
F2 Rb2B F8 118.87(14) 19_666 . ?
F2 Rb2B F8 123.8(2) 32_656 . ?
F3 Rb2B Rb4 142.7(2) 32_656 . ?
F3 Rb2B F2 47.63(8) 32_656 19_666 ?
F3 Rb2B F7 119.65(14) 32_656 2_655 ?
F3 Rb2B F8 166.48(16) 32_656 . ?
F4 Rb2B Rb4 85.41(13) 8 . ?
F4 Rb2B Rb4 46.18(8) . . ?
F4 Rb2B F2 119.96(15) 8 19_666 ?
F4 Rb2B F2 168.30(17) . 19_666 ?
F4 Rb2B F3 72.33(11) 8 32_656 ?
F4 Rb2B F3 120.68(15) . 32_656 ?
F4 Rb2B F4 48.35(10) . 8 ?
F4 Rb2B F7 119.67(15) . 2_655 ?
F4 Rb2B F7 168.01(17) 8 2_655 ?
F4 Rb2B F8 72.82(11) . . ?
F4 Rb2B F8 121.17(15) 8 . ?
F6 Rb2B Rb4 94.07(12) . . ?
F6 Rb2B F2 76.37(19) . 32_656 ?
F6 Rb2B F2 124.8(2) . 19_666 ?
F6 Rb2B F3 94.10(16) . 32_656 ?
F6 Rb2B F4 50.40(10) . . ?
F6 Rb2B F4 50.31(10) . 8 ?
F6 Rb2B F7 124.9(2) . 2_655 ?
F6 Rb2B F7 76.73(19) . . ?
F6 Rb2B F8 94.88(16) . . ?
F7 Rb2B Rb4 92.63(12) . . ?
F7 Rb2B Rb4 84.04(12) 2_655 . ?
F7 Rb2B F2 93.79(17) . 19_666 ?
F7 Rb2B F3 124.7(2) . 32_656 ?
F7 Rb2B F4 94.96(17) . . ?
F7 Rb2B F4 126.6(2) . 8 ?
F7 Rb2B F7 48.52(10) . 2_655 ?
F7 Rb2B F8 48.39(9) . . ?
F7 Rb2B F8 46.86(8) 2_655 . ?
F8 Rb2B Rb4 46.43(7) . . ?
F10A Rb2B Rb4 53.7(2) 17_666 . ?
F10A Rb2B F2 139.0(3) 17_666 32_656 ?
F10A Rb2B F2 91.2(3) 17_666 19_666 ?
F10A Rb2B F3 99.6(4) 17_666 32_656 ?
F10A Rb2B F4 98.7(4) 17_666 8 ?
F10A Rb2B F4 90.7(3) 17_666 . ?
F10A Rb2B F6 139.8(3) 17_666 . ?
F10A Rb2B F7 79.6(4) 17_666 2_655 ?
F10A Rb2B F7 122.5(4) 17_666 . ?
F10A Rb2B F8 79.8(3) 17_666 . ?
F10A Rb2B F10B 23.2(3) 17_666 19_666 ?
F10B Rb2B Rb4 74.4(4) 19_666 . ?
F10B Rb2B F2 75.9(3) 19_666 19_666 ?
F10B Rb2B F2 119.0(4) 19_666 32_656 ?
F10B Rb2B F3 76.4(4) 19_666 32_656 ?
F10B Rb2B F4 102.0(4) 19_666 . ?
F10B Rb2B F4 91.1(3) 19_666 8 ?
F10B Rb2B F6 140.9(3) 19_666 . ?
F10B Rb2B F7 91.5(3) 19_666 2_655 ?
F10B Rb2B F7 139.6(3) 19_666 . ?
F10B Rb2B F8 102.5(4) 19_666 . ?
F1 Rb3 F2 46.81(5) . 14 ?
F3 Rb3 F1 47.28(5) 14 . ?
F3 Rb3 F2 46.93(5) 14 14 ?
F4 Rb3 F1 163.23(5) 17_766 . ?
F4 Rb3 F1 117.77(5) 30_556 . ?
F4 Rb3 F2 118.33(5) 17_766 14 ?
F4 Rb3 F2 89.88(6) 30_556 14 ?
F4 Rb3 F3 118.44(5) 17_766 14 ?
F4 Rb3 F3 70.70(5) 30_556 14 ?
F4 Rb3 F4 48.03(7) 17_766 30_556 ?
F4 Rb3 F5 167.66(5) 30_556 18_666 ?
F4 Rb3 F5 122.07(5) 17_766 18_666 ?
F4 Rb3 F6 48.24(6) 17_766 17_766 ?
F4 Rb3 F7 92.76(6) 17_766 17_766 ?
F5 Rb3 F1 91.66(6) . . ?
F5 Rb3 F1 70.41(5) 18_666 . ?
F5 Rb3 F1 122.40(5) 2_655 . ?
F5 Rb3 F2 117.92(5) . 14 ?
F5 Rb3 F2 166.78(5) 2_655 14 ?
F5 Rb3 F2 90.15(5) 18_666 14 ?
F5 Rb3 F3 117.56(5) 18_666 14 ?
F5 Rb3 F3 71.06(5) . 14 ?
F5 Rb3 F3 121.16(5) 2_655 14 ?
F5 Rb3 F4 90.42(6) 2_655 30_556 ?
F5 Rb3 F4 69.66(5) . 30_556 ?
F5 Rb3 F4 70.86(5) 2_655 17_766 ?
F5 Rb3 F4 90.47(6) . 17_766 ?
F5 Rb3 F5 92.36(5) 2_655 18_666 ?
F5 Rb3 F5 50.24(6) 2_655 . ?
F5 Rb3 F5 120.853(14) . 18_666 ?
F5 Rb3 F6 118.93(6) 2_655 17_766 ?
F5 Rb3 F6 117.55(5) . 17_766 ?
F5 Rb3 F7 168.13(5) . 17_766 ?
F5 Rb3 F7 120.49(5) 2_655 17_766 ?
F5 Rb3 F8 71.70(5) 2_655 17_766 ?
F5 Rb3 F8 121.65(5) . 17_766 ?
F6 Rb3 F1 116.88(5) 17_766 . ?
F6 Rb3 F2 70.26(5) 17_766 14 ?
F6 Rb3 F3 88.91(4) 17_766 14 ?
F6 Rb3 F4 47.96(6) 17_766 30_556 ?
F6 Rb3 F5 120.86(5) 17_766 18_666 ?
F7 Rb3 F1 88.54(6) 17_766 . ?
F7 Rb3 F2 70.24(5) 17_766 14 ?
F7 Rb3 F3 116.94(5) 17_766 14 ?
F7 Rb3 F4 120.49(5) 17_766 30_556 ?
F7 Rb3 F5 48.34(5) 17_766 18_666 ?
F7 Rb3 F6 72.62(5) 17_766 17_766 ?
F8 Rb3 F1 118.44(5) 17_766 . ?
F8 Rb3 F1 72.16(5) . . ?
F8 Rb3 F2 118.80(5) . 14 ?
F8 Rb3 F2 118.93(5) 17_766 14 ?
F8 Rb3 F3 91.23(5) . 14 ?
F8 Rb3 F3 163.66(5) 17_766 14 ?
F8 Rb3 F4 121.83(5) 17_766 30_556 ?
F8 Rb3 F4 119.82(5) . 30_556 ?
F8 Rb3 F4 73.95(5) 17_766 17_766 ?
F8 Rb3 F4 121.08(5) . 17_766 ?
F8 Rb3 F5 50.29(5) . . ?
F8 Rb3 F5 70.62(5) . 18_666 ?
F8 Rb3 F5 50.45(5) . 2_655 ?
F8 Rb3 F5 48.33(5) 17_766 18_666 ?
F8 Rb3 F6 166.63(6) . 17_766 ?
F8 Rb3 F6 93.02(4) 17_766 17_766 ?
F8 Rb3 F7 48.87(5) 17_766 17_766 ?
F8 Rb3 F7 118.86(5) . 17_766 ?
F8 Rb3 F8 90.60(5) . 17_766 ?
Rb1B Rb4 Rb2B 132.06(13) . 8 ?
Rb2B Rb4 Rb1B 80.73(9) . . ?
Rb2B Rb4 Rb2B 80.02(14) . 8 ?
F1 Rb4 Rb1B 57.47(7) . . ?
F1 Rb4 Rb2B 135.52(9) . 8 ?
F1 Rb4 Rb2B 136.71(9) . . ?
F1 Rb4 F3 86.94(7) . 29_666 ?
F1 Rb4 F5 78.72(6) . 18_666 ?
F1 Rb4 F9 79.79(13) . 17_666 ?
F1 Rb4 F9 80.56(15) . 18_666 ?
F1 Rb4 F10A 112.8(3) . 17_666 ?
F1 Rb4 F10B 109.5(3) . 18_666 ?
F3 Rb4 Rb1B 136.22(7) 29_666 . ?
F3 Rb4 Rb2B 57.22(10) 29_666 8 ?
F3 Rb4 Rb2B 135.52(9) 29_666 . ?
F3 Rb4 F5 77.25(6) 29_666 18_666 ?
F3 Rb4 F9 117.46(18) 29_666 18_666 ?
F3 Rb4 F9 85.62(15) 29_666 17_666 ?
F3 Rb4 F10A 124.6(2) 29_666 17_666 ?
F3 Rb4 F10B 77.67(17) 29_666 18_666 ?
F4 Rb4 Rb1B 136.20(8) . . ?
F4 Rb4 Rb2B 57.22(10) . . ?
F4 Rb4 Rb2B 56.98(10) . 8 ?
F4 Rb4 F1 154.94(7) . . ?
F4 Rb4 F3 86.85(7) . 29_666 ?
F4 Rb4 F5 76.23(7) . 18_666 ?
F4 Rb4 F8 88.89(7) . . ?
F4 Rb4 F9 123.84(14) . 17_666 ?
F4 Rb4 F9 123.60(16) . 18_666 ?
F4 Rb4 F10A 90.5(3) . 17_666 ?
F4 Rb4 F10B 92.8(3) . 18_666 ?
F5 Rb4 Rb1B 114.76(6) 18_666 . ?
F5 Rb4 Rb2B 113.37(13) 18_666 . ?
F5 Rb4 Rb2B 113.17(13) 18_666 8 ?
F5 Rb4 F9 153.09(10) 18_666 17_666 ?
F8 Rb4 Rb1B 56.75(7) . . ?
F8 Rb4 Rb2B 59.83(11) . . ?
F8 Rb4 Rb2B 138.05(8) . 8 ?
F8 Rb4 F1 85.81(7) . . ?
F8 Rb4 F3 153.20(7) . 29_666 ?
F8 Rb4 F5 76.04(6) . 18_666 ?
F8 Rb4 F9 118.28(17) . 17_666 ?
F8 Rb4 F9 86.68(16) . 18_666 ?
F8 Rb4 F10A 81.84(18) . 17_666 ?
F8 Rb4 F10B 129.00(17) . 18_666 ?
F9 Rb4 Rb1B 65.18(18) 17_666 . ?
F9 Rb4 Rb1B 39.38(11) 18_666 . ?
F9 Rb4 Rb2B 92.84(15) 18_666 8 ?
F9 Rb4 Rb2B 72.66(19) 17_666 8 ?
F9 Rb4 Rb2B 93.41(16) 17_666 . ?
F9 Rb4 Rb2B 72.5(2) 18_666 . ?
F9 Rb4 F5 153.82(10) 18_666 18_666 ?
F9 Rb4 F9 31.9(3) 18_666 17_666 ?
F10A Rb4 Rb1B 60.9(3) 17_666 . ?
F10A Rb4 Rb2B 42.3(2) 17_666 . ?
F10A Rb4 Rb2B 75.5(3) 17_666 8 ?
F10A Rb4 F5 154.29(13) 17_666 18_666 ?
F10A Rb4 F9 51.54(17) 17_666 17_666 ?
F10A Rb4 F9 33.2(3) 17_666 18_666 ?
F10B Rb4 Rb1B 90.3(2) 18_666 . ?
F10B Rb4 Rb2B 78.9(3) 18_666 . ?
F10B Rb4 Rb2B 43.0(3) 18_666 8 ?
F10B Rb4 F5 153.09(16) 18_666 18_666 ?
F10B Rb4 F9 31.4(3) 18_666 17_666 ?
F10B Rb4 F9 51.1(2) 18_666 18_666 ?
F10B Rb4 F10A 47.20(18) 18_666 17_666 ?
F2 Rb5 Rb1B 58.81(7) 3 27_565 ?
F2 Rb5 Rb1B 135.82(8) . 27_565 ?
F2 Rb5 F2 149.48(10) 3 . ?
F2 Rb5 F6 74.74(5) 3 18_566 ?
F2 Rb5 F6 74.74(5) . 18_566 ?
F2 Rb5 F7 87.10(7) . 28_665 ?
F2 Rb5 F7 85.02(7) . 18_566 ?
F2 Rb5 F7 85.02(7) 3 28_665 ?
F2 Rb5 F7 87.10(7) 3 18_566 ?
F2 Rb5 F9 123.35(16) . 4 ?
F2 Rb5 F9 84.97(14) 3 4 ?
F2 Rb5 F9 123.35(16) 3 2 ?
F2 Rb5 F9 84.97(14) . 2 ?
F2 Rb5 F10A 91.8(3) 3 . ?
F2 Rb5 F10A 91.8(3) . 3 ?
F2 Rb5 F10A 115.8(3) . . ?
F2 Rb5 F10A 115.8(3) 3 3 ?
F2 Rb5 F10B 131.08(19) 3 . ?
F2 Rb5 F10B 131.08(19) . 3 ?
F2 Rb5 F10B 78.91(16) 3 3 ?
F2 Rb5 F10B 78.92(16) . . ?
F6 Rb5 Rb1B 112.24(5) 18_566 27_565 ?
F7 Rb5 Rb1B 56.04(7) 28_665 27_565 ?
F7 Rb5 Rb1B 139.12(7) 18_566 27_565 ?
F7 Rb5 F6 74.87(5) 18_566 18_566 ?
F7 Rb5 F6 74.88(5) 28_665 18_566 ?
F7 Rb5 F7 149.75(9) 28_665 18_566 ?
F7 Rb5 F9 83.56(13) 18_566 2 ?
F7 Rb5 F9 124.76(15) 18_566 4 ?
F7 Rb5 F9 124.76(15) 28_665 2 ?
F7 Rb5 F9 83.56(13) 28_665 4 ?
F7 Rb5 F10A 128.92(19) 28_665 . ?
F7 Rb5 F10A 80.43(17) 28_665 3 ?
F7 Rb5 F10A 80.43(17) 18_566 . ?
F7 Rb5 F10A 128.92(19) 18_566 3 ?
F7 Rb5 F10B 112.3(4) 28_665 3 ?
F7 Rb5 F10B 94.7(3) 28_665 . ?
F7 Rb5 F10B 94.7(3) 18_566 3 ?
F7 Rb5 F10B 112.3(4) 18_566 . ?
F9 Rb5 Rb1B 39.13(10) 4 27_565 ?
F9 Rb5 Rb1B 96.39(10) 2 27_565 ?
F9 Rb5 F6 151.37(9) 2 18_566 ?
F9 Rb5 F6 151.37(9) 4 18_566 ?
F9 Rb5 F9 57.26(17) 4 2 ?
F10A Rb5 Rb1B 79.0(3) . 27_565 ?
F10A Rb5 Rb1B 61.4(3) 3 27_565 ?
F10A Rb5 F6 152.28(11) 3 18_566 ?
F10A Rb5 F6 152.28(11) . 18_566 ?
F10A Rb5 F9 31.5(3) . 2 ?
F10A Rb5 F9 31.5(3) 3 4 ?
F10A Rb5 F9 45.4(2) . 4 ?
F10A Rb5 F9 45.4(2) 3 2 ?
F10A Rb5 F10A 55.4(2) . 3 ?
F10B Rb5 Rb1B 59.5(3) 3 27_565 ?
F10B Rb5 Rb1B 80.7(3) . 27_565 ?
F10B Rb5 F6 152.02(14) 3 18_566 ?
F10B Rb5 F6 152.02(14) . 18_566 ?
F10B Rb5 F9 30.2(3) 3 4 ?
F10B Rb5 F9 46.7(2) 3 2 ?
F10B Rb5 F9 30.2(3) . 2 ?
F10B Rb5 F9 46.7(2) . 4 ?
F10B Rb5 F10A 51.50(19) 3 3 ?
F10B Rb5 F10A 19.8(3) . 3 ?
F10B Rb5 F10A 51.50(19) . . ?
F10B Rb5 F10A 19.8(3) 3 . ?
F10B Rb5 F10B 56.0(3) . 3 ?
Rb1A Al1 Rb1A 86.81(10) . 14 ?
Rb1A Al1 Rb1A 166.14(9) 18_666 17_666 ?
Rb1A Al1 Rb1A 104.41(4) . 18_666 ?
Rb1A Al1 Rb1A 64.90(5) 14 18_666 ?
Rb1A Al1 Rb1A 64.90(5) . 17_666 ?
Rb1A Al1 Rb1A 104.41(4) 14 17_666 ?
Rb1A Al1 Rb2A 104.84(5) 14 28_665 ?
Rb1A Al1 Rb2A 166.51(7) 14 27_565 ?
Rb1A Al1 Rb2A 166.51(7) . 28_665 ?
Rb1A Al1 Rb2A 104.84(5) . 27_565 ?
Rb2A Al1 Rb1A 104.89(6) 27_565 18_666 ?
Rb2A Al1 Rb1A 104.89(6) 28_665 17_666 ?
Rb2A Al1 Rb1A 86.96(7) 28_665 18_666 ?
Rb2A Al1 Rb1A 86.96(7) 27_565 17_666 ?
Rb2A Al1 Rb2A 64.54(5) 27_565 28_665 ?
F1 Al1 Rb1A 46.41(8) 14 17_666 ?
F1 Al1 Rb1A 58.60(8) . . ?
F1 Al1 Rb1A 121.18(8) . 17_666 ?
F1 Al1 Rb1A 121.18(8) 14 18_666 ?
F1 Al1 Rb1A 59.11(9) 14 . ?
F1 Al1 Rb1A 59.11(9) . 14 ?
F1 Al1 Rb1A 58.60(8) 14 14 ?
F1 Al1 Rb1A 46.41(8) . 18_666 ?
F1 Al1 Rb2A 121.16(8) . 27_565 ?
F1 Al1 Rb2A 133.34(9) . 28_665 ?
F1 Al1 Rb2A 121.16(8) 14 28_665 ?
F1 Al1 Rb2A 133.34(9) 14 27_565 ?
F1 Al1 F1 89.22(15) 14 . ?
F2 Al1 Rb1A 58.12(8) 14 18_666 ?
F2 Al1 Rb1A 121.07(8) 14 . ?
F2 Al1 Rb1A 120.67(8) . . ?
F2 Al1 Rb1A 134.31(9) . 18_666 ?
F2 Al1 Rb1A 134.31(9) 14 17_666 ?
F2 Al1 Rb1A 58.12(8) . 17_666 ?
F2 Al1 Rb1A 120.67(8) 14 14 ?
F2 Al1 Rb1A 121.07(8) . 14 ?
F2 Al1 Rb2A 47.38(9) . 28_665 ?
F2 Al1 Rb2A 58.86(9) . 27_565 ?
F2 Al1 Rb2A 58.85(9) 14 28_665 ?
F2 Al1 Rb2A 47.38(9) 14 27_565 ?
F2 Al1 F1 90.33(10) . 14 ?
F2 Al1 F1 90.33(10) 14 . ?
F2 Al1 F1 179.27(11) 14 14 ?
F2 Al1 F1 179.27(11) . . ?
F2 Al1 F2 90.13(15) . 14 ?
F3 Al1 Rb1A 133.85(9) 14 14 ?
F3 Al1 Rb1A 119.78(8) 14 18_666 ?
F3 Al1 Rb1A 133.86(9) . . ?
F3 Al1 Rb1A 47.05(9) . 14 ?
F3 Al1 Rb1A 47.05(9) 14 . ?
F3 Al1 Rb1A 60.35(8) 14 17_666 ?
F3 Al1 Rb1A 119.78(8) . 17_666 ?
F3 Al1 Rb1A 60.35(8) . 18_666 ?
F3 Al1 Rb2A 58.20(8) . 28_665 ?
F3 Al1 Rb2A 120.91(9) . 27_565 ?
F3 Al1 Rb2A 58.20(8) 14 27_565 ?
F3 Al1 Rb2A 120.91(9) 14 28_665 ?
F3 Al1 F1 90.28(11) . 14 ?
F3 Al1 F1 90.36(11) 14 14 ?
F3 Al1 F1 90.28(11) 14 . ?
F3 Al1 F1 90.36(11) . . ?
F3 Al1 F2 90.21(11) 14 14 ?
F3 Al1 F2 90.21(11) . . ?
F3 Al1 F2 89.16(11) . 14 ?
F3 Al1 F2 89.16(11) 14 . ?
F3 Al1 F3 179.10(15) 14 . ?
Rb2A Al2 Rb2A 179.04(3) 14_655 . ?
Rb2A Al2 Rb2A 86.80(11) 8 . ?
Rb2A Al2 Rb2A 179.04(3) 8 11_655 ?
Rb2A Al2 Rb2A 93.21(11) 11_655 . ?
Rb2A Al2 Rb2A 93.21(11) 14_655 8 ?
Rb2A Al2 Rb2A 86.80(11) 14_655 11_655 ?
Rb2A Al2 Rb2B 98.14(18) 8 14_655 ?
Rb2A Al2 Rb2B 98.14(18) 11_655 . ?
Rb2A Al2 Rb2B 4.94(8) 14_655 14_655 ?
Rb2A Al2 Rb2B 175.01(8) . 14_655 ?
Rb2A Al2 Rb2B 4.94(8) . . ?
Rb2A Al2 Rb2B 175.01(8) 14_655 . ?
Rb2A Al2 Rb2B 81.86(18) 8 . ?
Rb2A Al2 Rb2B 81.86(18) 11_655 14_655 ?
Rb2B Al2 Rb2B 179.47(14) . 14_655 ?
F4 Al2 Rb2A 58.42(8) 11_655 11_655 ?
F4 Al2 Rb2A 58.42(9) . . ?
F4 Al2 Rb2A 121.42(8) 11_655 . ?
F4 Al2 Rb2A 59.36(9) 14_655 11_655 ?
F4 Al2 Rb2A 59.36(9) 11_655 14_655 ?
F4 Al2 Rb2A 121.42(8) . 11_655 ?
F4 Al2 Rb2A 121.42(8) 14_655 8 ?
F4 Al2 Rb2A 120.79(9) 8 11_655 ?
F4 Al2 Rb2A 58.42(9) 14_655 14_655 ?
F4 Al2 Rb2A 120.79(9) . 14_655 ?
F4 Al2 Rb2A 59.36(9) . 8 ?
F4 Al2 Rb2A 120.79(9) 11_655 8 ?
F4 Al2 Rb2A 59.36(9) 8 . ?
F4 Al2 Rb2A 58.42(8) 8 8 ?
F4 Al2 Rb2A 120.79(9) 14_655 . ?
F4 Al2 Rb2A 121.42(9) 8 14_655 ?
F4 Al2 Rb2B 55.87(12) . . ?
F4 Al2 Rb2B 123.68(12) . 14_655 ?
F4 Al2 Rb2B 123.98(12) 8 14_655 ?
F4 Al2 Rb2B 123.98(12) 11_655 . ?
F4 Al2 Rb2B 56.46(12) 11_655 14_655 ?
F4 Al2 Rb2B 56.46(12) 8 . ?
F4 Al2 Rb2B 123.68(12) 14_655 . ?
F4 Al2 Rb2B 55.87(12) 14_655 14_655 ?
F4 Al2 F4 90.64(16) 11_655 8 ?
F4 Al2 F4 89.36(16) . 8 ?
F4 Al2 F4 179.80(16) . 11_655 ?
F4 Al2 F4 90.64(16) . 14_655 ?
F4 Al2 F4 179.81(16) 8 14_655 ?
F4 Al2 F4 89.36(16) 11_655 14_655 ?
F4 Al2 F6 90.10(8) 8 . ?
F4 Al2 F6 90.10(8) 11_655 14_655 ?
F4 Al2 F6 89.90(8) 14_655 14_655 ?
F4 Al2 F6 89.90(8) . . ?
F4 Al2 F6 89.90(8) 8 14_655 ?
F4 Al2 F6 90.10(8) . 14_655 ?
F4 Al2 F6 89.90(8) 11_655 . ?
F4 Al2 F6 90.10(8) 14_655 . ?
F6 Al2 Rb2A 46.61(5) 14_655 14_655 ?
F6 Al2 Rb2A 133.40(5) 14_655 . ?
F6 Al2 Rb2A 46.60(5) . . ?
F6 Al2 Rb2A 46.61(5) 14_655 8 ?
F6 Al2 Rb2A 133.39(5) 14_655 11_655 ?
F6 Al2 Rb2A 133.39(5) . 14_655 ?
F6 Al2 Rb2A 46.61(5) . 11_655 ?
F6 Al2 Rb2A 133.39(5) . 8 ?
F6 Al2 Rb2B 51.54(13) . . ?
F6 Al2 Rb2B 128.46(13) . 14_655 ?
F6 Al2 Rb2B 51.54(13) 14_655 14_655 ?
F6 Al2 Rb2B 128.46(13) 14_655 . ?
F6 Al2 F6 180.0 14_655 . ?
Rb1A Al3 Rb1A 169.68(9) 2_655 . ?
Rb1A Al3 Rb1B 4.87(4) . . ?
Rb1A Al3 Rb1B 4.87(4) 2_655 2_655 ?
Rb1A Al3 Rb1B 173.24(8) . 2_655 ?
Rb1A Al3 Rb1B 173.24(8) 2_655 . ?
Rb1A Al3 Rb3 68.35(3) . . ?
Rb1A Al3 Rb3 102.94(5) 2_655 . ?
Rb1A Al3 Rb3 102.94(5) . 2_655 ?
Rb1A Al3 Rb3 68.35(3) 2_655 2_655 ?
Rb1B Al3 Rb1B 177.87(10) 2_655 . ?
Rb3 Al3 Rb1B 70.38(5) . . ?
Rb3 Al3 Rb1B 107.81(5) 2_655 . ?
Rb3 Al3 Rb1B 107.80(5) . 2_655 ?
Rb3 Al3 Rb1B 70.38(5) 2_655 2_655 ?
Rb3 Al3 Rb3 72.50(2) . 2_655 ?
F5 Al3 Rb1A 122.51(8) . 2_655 ?
F5 Al3 Rb1A 48.37(8) . . ?
F5 Al3 Rb1A 122.51(8) 2_655 . ?
F5 Al3 Rb1A 48.37(8) 2_655 2_655 ?
F5 Al3 Rb1B 53.23(8) 2_655 2_655 ?
F5 Al3 Rb1B 124.91(9) 2_655 . ?
F5 Al3 Rb1B 53.23(8) . . ?
F5 Al3 Rb1B 124.91(9) . 2_655 ?
F5 Al3 Rb3 54.59(6) 2_655 . ?
F5 Al3 Rb3 56.04(7) 2_655 2_655 ?
F5 Al3 Rb3 54.59(6) . 2_655 ?
F5 Al3 Rb3 56.04(7) . . ?
F5 Al3 F5 90.25(13) . 2_655 ?
F5 Al3 F7 90.07(9) . 2_655 ?
F5 Al3 F7 179.18(10) 2_655 2_655 ?
F5 Al3 F7 179.18(10) . . ?
F5 Al3 F7 90.07(9) 2_655 . ?
F7 Al3 Rb1A 57.28(7) . 2_655 ?
F7 Al3 Rb1A 131.92(8) 2_655 2_655 ?
F7 Al3 Rb1A 57.28(7) 2_655 . ?
F7 Al3 Rb1A 131.92(8) . . ?
F7 Al3 Rb1B 54.81(8) 2_655 . ?
F7 Al3 Rb1B 127.06(9) . . ?
F7 Al3 Rb1B 54.81(8) . 2_655 ?
F7 Al3 Rb1B 127.06(9) 2_655 2_655 ?
F7 Al3 Rb3 125.08(6) 2_655 . ?
F7 Al3 Rb3 125.08(6) . 2_655 ?
F7 Al3 Rb3 124.72(7) 2_655 2_655 ?
F7 Al3 Rb3 124.72(7) . . ?
F7 Al3 F7 89.62(13) 2_655 . ?
F8 Al3 Rb1A 58.95(7) 2_655 2_655 ?
F8 Al3 Rb1A 121.15(7) 2_655 . ?
F8 Al3 Rb1A 58.95(7) . . ?
F8 Al3 Rb1A 121.16(7) . 2_655 ?
F8 Al3 Rb1B 56.14(8) 2_655 2_655 ?
F8 Al3 Rb1B 56.14(8) . . ?
F8 Al3 Rb1B 123.89(8) 2_655 . ?
F8 Al3 Rb1B 123.89(8) . 2_655 ?
F8 Al3 Rb3 54.27(7) . . ?
F8 Al3 Rb3 126.75(8) . 2_655 ?
F8 Al3 Rb3 126.75(8) 2_655 . ?
F8 Al3 Rb3 54.27(7) 2_655 2_655 ?
F8 Al3 F5 90.64(9) . . ?
F8 Al3 F5 90.08(9) . 2_655 ?
F8 Al3 F5 90.64(9) 2_655 2_655 ?
F8 Al3 F5 90.08(9) 2_655 . ?
F8 Al3 F7 90.11(10) . . ?
F8 Al3 F7 90.11(10) 2_655 2_655 ?
F8 Al3 F7 89.16(10) 2_655 . ?
F8 Al3 F7 89.16(10) . 2_655 ?
F8 Al3 F8 178.98(15) . 2_655 ?
F9 Al4 F9 57.1(6) 2 . ?
F9 Al4 F9 122.9(6) 3 . ?
F9 Al4 F9 57.1(6) 3 4 ?
F9 Al4 F9 122.9(6) 2 4 ?
F9 Al4 F9 178.0(6) 3 2 ?
F9 Al4 F9 178.0(6) 4 . ?
F9 Al4 F10B 86.6(5) . 4 ?
F9 Al4 F10B 54.7(6) . 2 ?
F9 Al4 F10B 86.6(5) 2 3 ?
F9 Al4 F10B 54.7(6) 4 3 ?
F9 Al4 F10B 127.0(7) 2 4 ?
F9 Al4 F10B 54.7(6) 2 . ?
F9 Al4 F10B 92.0(6) 3 3 ?
F9 Al4 F10B 86.6(5) 4 . ?
F9 Al4 F10B 54.7(6) 3 4 ?
F9 Al4 F10B 92.0(6) . . ?
F9 Al4 F10B 92.0(6) 4 4 ?
F9 Al4 F10B 86.6(5) 3 2 ?
F9 Al4 F10B 92.0(6) 2 2 ?
F9 Al4 F10B 127.0(7) 4 2 ?
F9 Al4 F10B 127.0(7) 3 . ?
F9 Al4 F10B 127.0(7) . 3 ?
F10A Al4 F9 95.8(5) 4 4 ?
F10A Al4 F9 120.5(6) 4 2 ?
F10A Al4 F9 57.8(5) . 2 ?
F10A Al4 F9 57.8(5) 3 4 ?
F10A Al4 F9 85.6(4) 3 2 ?
F10A Al4 F9 120.5(6) 2 4 ?
F10A Al4 F9 120.5(6) 3 . ?
F10A Al4 F9 95.8(5) 3 3 ?
F10A Al4 F9 95.8(5) . . ?
F10A Al4 F9 85.6(4) 2 3 ?
F10A Al4 F9 95.8(5) 2 2 ?
F10A Al4 F9 120.5(6) . 3 ?
F10A Al4 F9 57.8(5) 4 3 ?
F10A Al4 F9 85.6(4) 4 . ?
F10A Al4 F9 85.6(4) . 4 ?
F10A Al4 F9 57.8(5) 2 . ?
F10A Al4 F10A 86.3(8) 3 2 ?
F10A Al4 F10A 100.7(6) 4 2 ?
F10A Al4 F10A 151.5(9) 4 3 ?
F10A Al4 F10A 86.3(8) 4 . ?
F10A Al4 F10A 100.7(6) 3 . ?
F10A Al4 F10A 151.5(9) 2 . ?
F10A Al4 F10B 32.4(5) 2 4 ?
F10A Al4 F10B 175.1(9) 2 3 ?
F10A Al4 F10B 175.1(9) 3 2 ?
F10A Al4 F10B 175.1(9) . 4 ?
F10A Al4 F10B 89.7(4) 4 4 ?
F10A Al4 F10B 89.7(4) . . ?
F10A Al4 F10B 81.6(3) 3 4 ?
F10A Al4 F10B 175.1(9) 4 . ?
F10A Al4 F10B 32.4(5) . 3 ?
F10A Al4 F10B 81.6(3) . 2 ?
F10A Al4 F10B 32.4(5) 4 2 ?
F10A Al4 F10B 81.6(3) 2 . ?
F10A Al4 F10B 89.7(4) 2 2 ?
F10A Al4 F10B 81.6(3) 4 3 ?
F10A Al4 F10B 89.7(4) 3 3 ?
F10A Al4 F10B 32.4(5) 3 . ?
F10B Al4 F10B 94.6(8) . 4 ?
F10B Al4 F10B 144.0(10) . 2 ?
F10B Al4 F10B 144.0(10) 4 3 ?
F10B Al4 F10B 96.4(5) 2 4 ?
F10B Al4 F10B 96.4(5) . 3 ?
F10B Al4 F10B 94.6(8) 2 3 ?
Rb1A F1 Rb1A 83.33(8) 18_666 14 ?
Rb1A F1 Rb1A 106.73(11) . 14 ?
Rb1A F1 Rb1A 159.52(10) 18_666 . ?
Rb1A F1 Rb1B 87.14(9) 18_666 14 ?
Rb1A F1 Rb1B 4.68(8) 18_666 18_666 ?
Rb1A F1 Rb1B 158.12(9) 18_666 . ?
Rb1A F1 Rb3 80.14(7) . . ?
Rb1A F1 Rb3 87.31(7) 18_666 . ?
Rb1A F1 Rb3 168.32(8) 14 . ?
Rb1B F1 Rb1A 163.59(9) 18_666 . ?
Rb1B F1 Rb1A 5.87(5) 14 14 ?
Rb1B F1 Rb1A 82.97(9) 18_666 14 ?
Rb1B F1 Rb1A 5.90(5) . . ?
Rb1B F1 Rb1A 101.71(12) 14 . ?
Rb1B F1 Rb1A 101.79(12) . 14 ?
Rb1B F1 Rb1B 87.13(11) 18_666 14 ?
Rb1B F1 Rb1B 96.61(12) . 14 ?
Rb1B F1 Rb1B 162.70(13) 18_666 . ?
Rb1B F1 Rb3 167.26(9) 14 . ?
Rb1B F1 Rb3 84.46(8) . . ?
Rb1B F1 Rb3 88.27(9) 18_666 . ?
Rb4 F1 Rb1A 83.84(8) . 18_666 ?
Rb4 F1 Rb1A 80.06(7) . . ?
Rb4 F1 Rb1A 82.15(7) . 14 ?
Rb4 F1 Rb1B 78.07(8) . 14 ?
Rb4 F1 Rb1B 88.42(9) . 18_666 ?
Rb4 F1 Rb1B 75.92(8) . . ?
Rb4 F1 Rb3 89.94(6) . . ?
Al1 F1 Rb1A 105.65(10) . 18_666 ?
Al1 F1 Rb1A 91.58(10) . 14 ?
Al1 F1 Rb1A 92.10(9) . . ?
Al1 F1 Rb1B 95.54(10) . . ?
Al1 F1 Rb1B 100.99(11) . 18_666 ?
Al1 F1 Rb1B 94.87(11) . 14 ?
Al1 F1 Rb3 97.67(9) . . ?
Al1 F1 Rb4 168.02(12) . . ?
Rb1A F2 Rb2A 107.51(10) 17_666 27_565 ?
Rb1A F2 Rb3 80.88(7) 17_666 14 ?
Rb1B F2 Rb1A 5.89(5) 17_666 17_666 ?
Rb1B F2 Rb2A 102.52(11) 17_666 27_565 ?
Rb1B F2 Rb2B 97.26(17) 17_666 27_565 ?
Rb1B F2 Rb3 85.31(8) 17_666 14 ?
Rb2A F2 Rb1A 159.98(9) 28_665 17_666 ?
Rb2A F2 Rb1B 158.70(11) 28_665 17_666 ?
Rb2A F2 Rb2A 82.49(8) 28_665 27_565 ?
Rb2A F2 Rb2B 86.50(14) 28_665 27_565 ?
Rb2A F2 Rb2B 4.74(10) 28_665 28_665 ?
Rb2A F2 Rb3 86.95(6) 28_665 14 ?
Rb2A F2 Rb3 167.90(7) 27_565 14 ?
Rb2B F2 Rb1A 163.64(14) 28_665 17_666 ?
Rb2B F2 Rb1A 102.39(17) 27_565 17_666 ?
Rb2B F2 Rb1B 163.12(15) 28_665 17_666 ?
Rb2B F2 Rb2A 5.83(10) 27_565 27_565 ?
Rb2B F2 Rb2A 82.81(11) 28_665 27_565 ?
Rb2B F2 Rb2B 87.1(2) 28_665 27_565 ?
Rb2B F2 Rb3 167.90(11) 27_565 14 ?
Rb2B F2 Rb3 87.16(10) 28_665 14 ?
Rb5 F2 Rb1A 78.79(7) . 17_666 ?
Rb5 F2 Rb1B 74.52(8) . 17_666 ?
Rb5 F2 Rb2A 79.95(7) . 27_565 ?
Rb5 F2 Rb2A 86.19(8) . 28_665 ?
Rb5 F2 Rb2B 75.90(13) . 27_565 ?
Rb5 F2 Rb2B 90.91(14) . 28_665 ?
Rb5 F2 Rb3 93.52(6) . 14 ?
Al1 F2 Rb1A 92.82(9) . 17_666 ?
Al1 F2 Rb1B 96.22(10) . 17_666 ?
Al1 F2 Rb2A 104.36(11) . 28_665 ?
Al1 F2 Rb2A 91.91(9) . 27_565 ?
Al1 F2 Rb2B 95.04(14) . 27_565 ?
Al1 F2 Rb2B 99.63(16) . 28_665 ?
Al1 F2 Rb3 96.43(9) . 14 ?
Al1 F2 Rb5 165.82(12) . . ?
Rb1A F3 Rb1A 82.23(8) 14 18_666 ?
Rb1A F3 Rb1B 4.96(7) 14 14 ?
Rb1A F3 Rb1B 85.69(9) 14 18_666 ?
Rb1A F3 Rb2A 160.69(9) 14 28_665 ?
Rb1A F3 Rb2B 158.61(13) 14 28_665 ?
Rb1A F3 Rb3 86.35(7) 14 14 ?
Rb1B F3 Rb1A 5.76(5) 18_666 18_666 ?
Rb1B F3 Rb1A 82.20(9) 14 18_666 ?
Rb1B F3 Rb1B 86.05(11) 14 18_666 ?
Rb1B F3 Rb2A 164.94(10) 14 28_665 ?
Rb1B F3 Rb2B 163.45(13) 14 28_665 ?
Rb1B F3 Rb3 87.00(9) 14 14 ?
Rb2A F3 Rb1A 106.29(9) 28_665 18_666 ?
Rb2A F3 Rb1B 101.58(10) 28_665 18_666 ?
Rb2A F3 Rb3 82.69(7) 28_665 14 ?
Rb2B F3 Rb1A 101.58(16) 28_665 18_666 ?
Rb2B F3 Rb1B 96.68(16) 28_665 18_666 ?
Rb2B F3 Rb2A 5.87(10) 28_665 28_665 ?
Rb2B F3 Rb3 86.70(13) 28_665 14 ?
Rb3 F3 Rb1A 166.74(8) 14 18_666 ?
Rb3 F3 Rb1B 166.11(9) 14 18_666 ?
Rb4 F3 Rb1A 80.95(7) 29_666 18_666 ?
Rb4 F3 Rb1A 83.74(8) 29_666 14 ?
Rb4 F3 Rb1B 88.64(8) 29_666 14 ?
Rb4 F3 Rb1B 76.67(8) 29_666 18_666 ?
Rb4 F3 Rb2A 80.64(7) 29_666 28_665 ?
Rb4 F3 Rb2B 76.20(14) 29_666 28_665 ?
Rb4 F3 Rb3 91.16(6) 29_666 14 ?
Al1 F3 Rb1A 104.76(11) . 14 ?
Al1 F3 Rb1A 90.61(9) . 18_666 ?
Al1 F3 Rb1B 94.19(10) . 18_666 ?
Al1 F3 Rb1B 99.80(11) . 14 ?
Al1 F3 Rb2A 92.64(9) . 28_665 ?
Al1 F3 Rb2B 96.28(14) . 28_665 ?
Al1 F3 Rb3 98.84(9) . 14 ?
Al1 F3 Rb4 167.19(12) . 29_666 ?
Rb2A F4 Rb2A 106.68(13) . 8 ?
Rb2A F4 Rb3 83.02(7) 8 18_666 ?
Rb2A F4 Rb3 166.89(8) . 18_666 ?
Rb2A F4 Rb3 81.49(8) . 17_766 ?
Rb2B F4 Rb2A 5.87(11) 8 8 ?
Rb2B F4 Rb2A 5.94(10) . . ?
Rb2B F4 Rb2A 101.8(2) 8 . ?
Rb2B F4 Rb2A 101.5(2) . 8 ?
Rb2B F4 Rb2B 96.5(3) . 8 ?
Rb2B F4 Rb3 166.62(12) 8 17_766 ?
Rb2B F4 Rb3 167.20(11) . 18_666 ?
Rb2B F4 Rb3 86.02(15) . 17_766 ?
Rb2B F4 Rb3 87.31(14) 8 18_666 ?
Rb3 F4 Rb2A 167.43(8) 17_766 8 ?
Rb3 F4 Rb3 87.55(6) 17_766 18_666 ?
Rb4 F4 Rb2A 81.62(8) . 8 ?
Rb4 F4 Rb2A 80.58(8) . . ?
Rb4 F4 Rb2B 77.36(14) . 8 ?
Rb4 F4 Rb2B 76.60(14) . . ?
Rb4 F4 Rb3 90.53(6) . 17_766 ?
Rb4 F4 Rb3 92.41(6) . 18_666 ?
Al2 F4 Rb2A 92.04(9) . . ?
Al2 F4 Rb2A 91.08(9) . 8 ?
Al2 F4 Rb2B 95.21(14) . . ?
Al2 F4 Rb2B 94.59(14) . 8 ?
Al2 F4 Rb3 96.66(9) . 18_666 ?
Al2 F4 Rb3 98.28(9) . 17_766 ?
Al2 F4 Rb4 167.59(14) . . ?
Rb1A F5 Rb1B 4.51(8) . . ?
Rb1A F5 Rb3 89.27(6) . . ?
Rb1A F5 Rb3 88.55(6) . 30_556 ?
Rb1A F5 Rb3 161.78(8) . 2_655 ?
Rb1A F5 Rb4 77.32(7) . 30_556 ?
Rb1B F5 Rb3 89.29(9) . . ?
Rb1B F5 Rb3 89.28(8) . 30_556 ?
Rb1B F5 Rb3 166.28(9) . 2_655 ?
Rb1B F5 Rb4 81.82(8) . 30_556 ?
Rb3 F5 Rb3 91.47(5) 2_655 . ?
Rb3 F5 Rb3 170.20(6) . 30_556 ?
Rb3 F5 Rb3 87.65(5) 2_655 30_556 ?
Rb3 F5 Rb4 86.37(5) . 30_556 ?
Rb3 F5 Rb4 84.56(5) 2_655 30_556 ?
Rb4 F5 Rb3 83.83(5) 30_556 30_556 ?
Al3 F5 Rb1A 102.16(9) . . ?
Al3 F5 Rb1B 97.67(10) . . ?
Al3 F5 Rb3 94.40(8) . . ?
Al3 F5 Rb3 95.93(7) . 2_655 ?
Al3 F5 Rb3 95.39(7) . 30_556 ?
Al3 F5 Rb4 179.07(10) . 30_556 ?
Rb2A F6 Rb2A 151.51(16) 11_655 . ?
Rb2A F6 Rb2B 156.5(2) . 11_655 ?
Rb2A F6 Rb2B 156.5(2) 11_655 . ?
Rb2A F6 Rb2B 5.01(10) 11_655 11_655 ?
Rb2A F6 Rb2B 5.01(10) . . ?
Rb2A F6 Rb3 90.03(3) 11_655 17_766 ?
Rb2A F6 Rb3 90.03(3) . 19_666 ?
Rb2A F6 Rb3 86.92(3) . 17_766 ?
Rb2A F6 Rb3 86.92(3) 11_655 19_666 ?
Rb2A F6 Rb5 75.76(8) . 30_656 ?
Rb2A F6 Rb5 75.76(8) 11_655 30_656 ?
Rb2B F6 Rb2B 161.5(3) . 11_655 ?
Rb2B F6 Rb3 87.74(9) 11_655 19_666 ?
Rb2B F6 Rb3 87.74(9) . 17_766 ?
Rb2B F6 Rb3 90.27(9) 11_655 17_766 ?
Rb2B F6 Rb3 90.27(9) . 19_666 ?
Rb2B F6 Rb5 80.76(15) . 30_656 ?
Rb2B F6 Rb5 80.76(15) 11_655 30_656 ?
Rb3 F6 Rb3 167.60(10) 17_766 19_666 ?
Rb3 F6 Rb5 83.80(5) 17_766 30_656 ?
Rb3 F6 Rb5 83.80(5) 19_666 30_656 ?
Al2 F6 Rb2A 104.24(8) . . ?
Al2 F6 Rb2A 104.24(8) . 11_655 ?
Al2 F6 Rb2B 99.24(15) . . ?
Al2 F6 Rb2B 99.24(15) . 11_655 ?
Al2 F6 Rb3 96.20(5) . 17_766 ?
Al2 F6 Rb3 96.20(5) . 19_666 ?
Al2 F6 Rb5 180.0 . 30_656 ?
Rb1A F7 Rb1B 6.11(5) 2_655 2_655 ?
Rb1A F7 Rb2A 105.86(10) 2_655 2_655 ?
Rb1A F7 Rb2B 101.02(16) 2_655 2_655 ?
Rb1A F7 Rb2B 164.77(14) 2_655 . ?
Rb1A F7 Rb3 84.58(7) 2_655 17_766 ?
Rb1B F7 Rb2A 100.63(10) 2_655 2_655 ?
Rb1B F7 Rb2B 95.62(16) 2_655 2_655 ?
Rb1B F7 Rb2B 163.26(15) 2_655 . ?
Rb1B F7 Rb3 89.21(8) 2_655 17_766 ?
Rb2A F7 Rb1A 160.90(9) . 2_655 ?
Rb2A F7 Rb1B 158.91(11) . 2_655 ?
Rb2A F7 Rb2A 81.50(7) . 2_655 ?
Rb2A F7 Rb2B 85.14(12) . 2_655 ?
Rb2A F7 Rb2B 4.42(9) . . ?
Rb2A F7 Rb2B 5.76(10) 2_655 2_655 ?
Rb2A F7 Rb3 85.79(6) . 17_766 ?
Rb2B F7 Rb2A 81.63(10) . 2_655 ?
Rb2B F7 Rb2B 85.59(19) . 2_655 ?
Rb2B F7 Rb3 86.14(10) . 17_766 ?
Rb3 F7 Rb2A 166.05(7) 17_766 2_655 ?
Rb3 F7 Rb2B 166.31(10) 17_766 2_655 ?
Rb5 F7 Rb1A 79.90(7) 30_656 2_655 ?
Rb5 F7 Rb1B 75.48(8) 30_656 2_655 ?
Rb5 F7 Rb2A 84.52(7) 30_656 . ?
Rb5 F7 Rb2A 78.36(7) 30_656 2_655 ?
Rb5 F7 Rb2B 74.16(13) 30_656 2_655 ?
Rb5 F7 Rb2B 88.88(13) 30_656 . ?
Rb5 F7 Rb3 94.79(6) 30_656 17_766 ?
Al3 F7 Rb1A 92.33(8) . 2_655 ?
Al3 F7 Rb1B 95.78(10) . 2_655 ?
Al3 F7 Rb2A 92.27(9) . 2_655 ?
Al3 F7 Rb2A 105.14(10) . . ?
Al3 F7 Rb2B 100.72(15) . . ?
Al3 F7 Rb2B 95.65(14) . 2_655 ?
Al3 F7 Rb3 96.59(8) . 17_766 ?
Al3 F7 Rb5 165.55(11) . 30_656 ?
Rb1A F8 Rb2A 104.47(9) . . ?
Rb1A F8 Rb2B 99.84(15) . . ?
Rb1B F8 Rb1A 6.01(5) . . ?
Rb1B F8 Rb2A 99.56(10) . . ?
Rb1B F8 Rb2B 94.74(16) . . ?
Rb2A F8 Rb2B 5.75(10) . . ?
Rb3 F8 Rb1A 168.97(8) 17_766 . ?
Rb3 F8 Rb1A 84.32(7) . . ?
Rb3 F8 Rb1B 166.51(9) 17_766 . ?
Rb3 F8 Rb1B 88.58(8) . . ?
Rb3 F8 Rb2A 167.23(7) . . ?
Rb3 F8 Rb2A 80.39(6) 17_766 . ?
Rb3 F8 Rb2B 166.56(11) . . ?
Rb3 F8 Rb2B 84.34(13) 17_766 . ?
Rb3 F8 Rb3 89.40(5) . 17_766 ?
Rb4 F8 Rb1A 81.15(7) . . ?
Rb4 F8 Rb1B 76.53(8) . . ?
Rb4 F8 Rb2A 78.07(7) . . ?
Rb4 F8 Rb2B 73.74(13) . . ?
Rb4 F8 Rb3 94.47(6) . . ?
Rb4 F8 Rb3 90.34(5) . 17_766 ?
Al3 F8 Rb1A 91.09(8) . . ?
Al3 F8 Rb1B 94.84(9) . . ?
Al3 F8 Rb2A 92.58(9) . . ?
Al3 F8 Rb2B 96.15(14) . . ?
Al3 F8 Rb3 98.64(8) . 17_766 ?
Al3 F8 Rb3 96.54(8) . . ?
Al3 F8 Rb4 165.83(11) . . ?
Rb1A F9 Rb1B 101.7(2) 30_556 17_666 ?
Rb1A F9 Rb4 83.50(19) 30_556 30_556 ?
Rb1A F9 Rb4 84.8(2) 30_556 17_666 ?
Rb1A F9 Rb5 78.3(2) 30_556 2 ?
Rb1B F9 Rb1A 0.37(12) 30_556 30_556 ?
Rb1B F9 Rb1B 102.0(3) 30_556 17_666 ?
Rb1B F9 Rb4 83.5(2) 30_556 30_556 ?
Rb1B F9 Rb4 85.1(2) 30_556 17_666 ?
Rb1B F9 Rb5 77.9(3) 30_556 2 ?
Rb4 F9 Rb1B 64.04(19) 17_666 17_666 ?
Rb4 F9 Rb1B 66.61(18) 30_556 17_666 ?
Rb4 F9 Rb4 125.4(3) 30_556 17_666 ?
Rb4 F9 Rb5 114.1(3) 17_666 2 ?
Rb4 F9 Rb5 115.2(3) 30_556 2 ?
Rb5 F9 Rb1B 178.1(3) 2 17_666 ?
Al4 F9 Rb1A 168.2(5) . 30_556 ?
Al4 F9 Rb1B 90.1(3) . 17_666 ?
Al4 F9 Rb1B 167.8(5) . 30_556 ?
Al4 F9 Rb4 99.9(4) . 17_666 ?
Al4 F9 Rb4 102.1(3) . 30_556 ?
Al4 F9 Rb5 89.9(3) . 2 ?
F9 F9 Rb1A 130.3(2) 2 30_556 ?
F9 F9 Rb1B 28.66(9) 2 17_666 ?
F9 F9 Rb1B 130.7(2) 2 30_556 ?
F9 F9 Rb4 76.0(5) 2 30_556 ?
F9 F9 Rb4 72.1(6) 2 17_666 ?
F9 F9 Rb5 151.26(11) 2 2 ?
F9 F9 Al4 61.5(3) 2 . ?
F9 F9 F10A 100.8(6) 2 2 ?
F10A F9 Rb1A 113.1(6) 2 30_556 ?
F10A F9 Rb1B 112.8(6) 2 30_556 ?
F10A F9 Rb1B 118.3(5) 2 17_666 ?
F10A F9 Rb4 159.7(5) 2 17_666 ?
F10A F9 Rb4 68.7(4) 2 30_556 ?
F10A F9 Rb5 63.2(4) 2 2 ?
F10A F9 Al4 60.7(4) 2 . ?
F10B F9 Rb1A 109.8(5) 2 30_556 ?
F10B F9 Rb1B 117.5(5) 2 17_666 ?
F10B F9 Rb1B 109.7(6) 2 30_556 ?
F10B F9 Rb4 163.8(5) 2 30_556 ?
F10B F9 Rb4 66.8(4) 2 17_666 ?
F10B F9 Rb5 60.9(4) 2 2 ?
F10B F9 Al4 63.1(4) 2 . ?
F10B F9 F9 100.6(7) 2 2 ?
F10B F9 F10A 96.8(5) 2 2 ?
Rb1B F10A Rb4 176.4(2) 17_666 24_655 ?
Rb2A F10A Rb1B 104.5(3) 17_666 17_666 ?
Rb2A F10A Rb4 83.38(16) 17_666 17_666 ?
Rb2A F10A Rb4 72.2(3) 17_666 24_655 ?
Rb2A F10A Rb5 84.31(19) 17_666 . ?
Rb2B F10A Rb1B 106.2(4) 17_666 17_666 ?
Rb2B F10A Rb2A 1.75(13) 17_666 17_666 ?
Rb2B F10A Rb4 70.4(4) 17_666 24_655 ?
Rb2B F10A Rb4 83.9(2) 17_666 17_666 ?
Rb2B F10A Rb5 85.1(2) 17_666 . ?
Rb4 F10A Rb1B 70.0(3) 17_666 17_666 ?
Rb4 F10A Rb4 110.4(3) 17_666 24_655 ?
Rb4 F10A Rb5 132.4(5) 17_666 . ?
Rb5 F10A Rb1B 69.0(3) . 17_666 ?
Rb5 F10A Rb4 109.0(3) . 24_655 ?
Al4 F10A Rb1B 100.2(5) . 17_666 ?
Al4 F10A Rb2A 155.2(8) . 17_666 ?
Al4 F10A Rb2B 153.5(8) . 17_666 ?
Al4 F10A Rb4 108.2(3) . 17_666 ?
Al4 F10A Rb4 83.2(5) . 24_655 ?
Al4 F10A Rb5 101.9(3) . . ?
F9 F10A Rb1B 39.3(4) 2 17_666 ?
F9 F10A Rb2A 143.3(7) 2 17_666 ?
F9 F10A Rb2B 145.0(7) 2 17_666 ?
F9 F10A Rb4 78.1(5) 2 17_666 ?
F9 F10A Rb4 144.2(5) 2 24_655 ?
F9 F10A Rb5 85.2(5) 2 . ?
F9 F10A Al4 61.5(3) 2 . ?
F10B F10A Rb1B 143.1(11) 3 17_666 ?
F10B F10A Rb2A 83.0(9) 3 17_666 ?
F10B F10A Rb2B 81.7(10) 3 17_666 ?
F10B F10A Rb4 36.3(10) 3 24_655 ?
F10B F10A Rb4 146.7(13) 3 17_666 ?
F10B F10A Rb5 76.0(8) 3 . ?
F10B F10A Al4 75.4(7) 3 . ?
F10B F10A F9 127.9(9) 3 2 ?
Rb1B F10B Rb1A 2.45(8) 17_666 17_666 ?
Rb2A F10B Rb1A 107.6(3) 27_565 17_666 ?
Rb2A F10B Rb1B 110.0(3) 27_565 17_666 ?
Rb2A F10B Rb4 84.31(19) 27_565 30_556 ?
Rb2A F10B Rb5 84.6(3) 27_565 . ?
Rb2B F10B Rb1A 109.3(3) 27_565 17_666 ?
Rb2B F10B Rb1B 111.7(3) 27_565 17_666 ?
Rb2B F10B Rb2A 1.74(12) 27_565 27_565 ?
Rb2B F10B Rb4 84.5(2) 27_565 30_556 ?
Rb2B F10B Rb5 85.6(3) 27_565 . ?
Rb4 F10B Rb1A 73.7(3) 30_556 17_666 ?
Rb4 F10B Rb1B 74.2(3) 30_556 17_666 ?
Rb5 F10B Rb1A 70.9(3) . 17_666 ?
Rb5 F10B Rb1B 71.5(3) . 17_666 ?
Rb5 F10B Rb4 137.5(4) . 30_556 ?
Al4 F10B Rb1A 106.0(7) . 17_666 ?
Al4 F10B Rb1B 103.6(7) . 17_666 ?
Al4 F10B Rb2A 146.3(9) . 27_565 ?
Al4 F10B Rb2B 144.6(9) . 27_565 ?
Al4 F10B Rb4 108.0(4) . 30_556 ?
Al4 F10B Rb5 103.8(3) . . ?
F9 F10B Rb1A 44.4(5) 2 17_666 ?
F9 F10B Rb1B 42.0(5) 2 17_666 ?
F9 F10B Rb2A 151.4(7) 2 27_565 ?
F9 F10B Rb2B 153.0(7) 2 27_565 ?
F9 F10B Rb4 81.8(6) 2 30_556 ?
F9 F10B Rb5 88.9(6) 2 . ?
F9 F10B Al4 62.2(4) 2 . ?
F10A F10B Rb1A 154.1(11) 3 17_666 ?
F10A F10B Rb1B 153.8(11) 3 17_666 ?
F10A F10B Rb2A 76.4(10) 3 27_565 ?
F10A F10B Rb2B 75.1(10) 3 27_565 ?
F10A F10B Rb4 132.0(13) 3 30_556 ?
F10A F10B Rb5 84.2(9) 3 . ?
F10A F10B Al4 72.2(6) 3 . ?
F10A F10B F9 130.6(8) 3 2 ?

loop_
_geom_bond_atom_site_label_1
_geom_bond_atom_site_label_2
_geom_bond_distance
_geom_bond_site_symmetry_2
_geom_bond_publ_flag
Rb1A Al3 3.6050(17) . ?
Rb1A F1 2.788(3) 30_556 ?
Rb1A F1 3.162(3) 14 ?
Rb1A F1 3.146(3) . ?
Rb1A F2 3.151(3) 17_666 ?
Rb1A F3 2.788(3) 14 ?
Rb1A F3 3.221(3) 30_556 ?
Rb1A F5 2.756(3) . ?
Rb1A F7 3.036(2) 2_655 ?
Rb1A F8 3.089(3) . ?
Rb1A F9 2.611(6) 18_666 ?
Rb1A F10B 3.510(17) 17_666 ?
Rb1B F1 3.114(4) . ?
Rb1B F1 3.134(4) 14 ?
Rb1B F1 3.009(4) 30_556 ?
Rb1B F2 3.146(4) 17_666 ?
Rb1B F3 2.994(4) 14 ?
Rb1B F3 3.208(4) 30_556 ?
Rb1B F5 2.988(4) . ?
Rb1B F7 3.037(4) 2_655 ?
Rb1B F8 3.081(4) . ?
Rb1B F9 2.287(6) 18_666 ?
Rb1B F10A 3.332(16) 17_666 ?
Rb1B F10B 3.220(17) 17_666 ?
Rb2A Al2 3.6367(9) . ?
Rb2A F2 3.159(3) 19_666 ?
Rb2A F2 2.802(3) 32_656 ?
Rb2A F3 3.138(2) 32_656 ?
Rb2A F4 3.100(3) . ?
Rb2A F4 3.130(3) 8 ?
Rb2A F6 2.726(2) . ?
Rb2A F7 3.195(2) 2_655 ?
Rb2A F7 2.824(3) . ?
Rb2A F8 3.200(2) . ?
Rb2A F10A 2.717(8) 17_666 ?
Rb2A F10B 2.775(12) 19_666 ?
Rb2B Rb4 3.554(6) . ?
Rb2B F2 3.148(5) 19_666 ?
Rb2B F2 3.015(7) 32_656 ?
Rb2B F3 3.113(5) 32_656 ?
Rb2B F4 3.071(5) . ?
Rb2B F4 3.090(5) 8 ?
Rb2B F6 2.931(6) . ?
Rb2B F7 3.200(5) 2_655 ?
Rb2B F7 3.052(7) . ?
Rb2B F8 3.200(5) . ?
Rb2B F10A 2.406(11) 17_666 ?
Rb2B F10B 2.464(15) 19_666 ?
Rb3 F1 3.200(2) . ?
Rb3 F2 3.237(2) 14 ?
Rb3 F3 3.169(2) 14 ?
Rb3 F4 3.111(2) 17_766 ?
Rb3 F4 3.158(3) 30_556 ?
Rb3 F5 3.0052(19) 2_655 ?
Rb3 F5 3.051(2) . ?
Rb3 F5 3.166(2) 18_666 ?
Rb3 F6 3.1501(5) 17_766 ?
Rb3 F7 3.123(2) 17_766 ?
Rb3 F8 2.997(2) . ?
Rb3 F8 3.080(2) 17_766 ?
Rb4 F1 2.6839(19) . ?
Rb4 F3 2.6893(19) 29_666 ?
Rb4 F4 2.636(2) . ?
Rb4 F5 3.0827(17) 18_666 ?
Rb4 F8 2.6820(18) . ?
Rb4 F9 3.087(10) 17_666 ?
Rb4 F9 3.026(9) 18_666 ?
Rb4 F10A 2.882(8) 17_666 ?
Rb4 F10B 2.866(9) 18_666 ?
Rb5 F2 2.6751(18) . ?
Rb5 F2 2.6751(18) 3 ?
Rb5 F6 3.322(3) 18_566 ?
Rb5 F7 2.7412(18) 18_566 ?
Rb5 F7 2.7412(18) 28_665 ?
Rb5 F9 3.227(9) 4 ?
Rb5 F9 3.227(9) 2 ?
Rb5 F10A 2.891(9) . ?
Rb5 F10A 2.892(9) 3 ?
Rb5 F10B 2.820(8) . ?
Rb5 F10B 2.820(8) 3 ?
Al1 F1 1.804(2) . ?
Al1 F1 1.804(2) 14 ?
Al1 F2 1.8028(19) . ?
Al1 F2 1.803(2) 14 ?
Al1 F3 1.7997(19) . ?
Al1 F3 1.7996(19) 14 ?
Al2 F4 1.7945(19) 11_655 ?
Al2 F4 1.7945(19) 8 ?
Al2 F4 1.7944(19) . ?
Al2 F4 1.7945(19) 14_655 ?
Al2 F6 1.828(3) . ?
Al2 F6 1.828(3) 14_655 ?
Al3 F5 1.8143(19) . ?
Al3 F5 1.8143(19) 2_655 ?
Al3 F7 1.8249(19) 2_655 ?
Al3 F7 1.8250(19) . ?
Al3 F8 1.8003(18) 2_655 ?
Al3 F8 1.8003(18) . ?
Al4 F9 1.760(5) . ?
Al4 F9 1.760(5) 3 ?
Al4 F9 1.760(5) 2 ?
Al4 F9 1.760(5) 4 ?
Al4 F10A 1.746(6) 4 ?
Al4 F10A 1.746(6) . ?
Al4 F10A 1.746(6) 3 ?
Al4 F10A 1.746(6) 2 ?
Al4 F10B 1.775(7) 4 ?
Al4 F10B 1.775(7) 3 ?
Al4 F10B 1.775(7) . ?
Al4 F10B 1.775(7) 2 ?
F9 F9 1.682(17) 2 ?
F9 F10A 1.694(14) 2 ?
F9 F10B 1.624(16) 2 ?
F10A F10B 0.983(15) 3 ?
